data_4321581
loop_
_publ_author_name
'Thorsten Schneppensieper'
'G\"unter Liehr'
'Rudi van Eldik'
'J\"urgen Ensling'
'Philipp G\"utlich'

_publ_contact_author_address
;
 Institut f\"ur Anorganische Chemie
  Friedrich-Alexander-Universit\"at Erlangen-N\"urnberg
  Egerlandstr. 1
  D-91058 Erlangen
  Germany
;
_publ_contact_author_email vaneldik@chemie.uni-erlangen.de
_publ_contact_author_fax +49-9131-8527387
_publ_contact_author_name 'Prof. Dr. Dr. Rudi van Eldik'
_publ_contact_author_phone +49-9131-8527350
_publ_section_title
;
 A New Cylindrical, Six-Membered Iron(III) Inclusion Cluster Consisting of
 Three Oxo-Bridged Diiron Subunits Linked by Carboxylate Bridges
;
_journal_name_full 'Inorganic Chemistry'
_journal_page_first 5565
_journal_page_last 5568
_journal_paper_doi 10.1021/ic000108f
_journal_volume 39
_journal_year 2000
_chemical_formula_moiety '6(C42 H60 Fe6 N6 Na O33), 6(Cl O4), 36(H2O), 12(H2O), 36(H2O)'
_chemical_formula_sum 'C42 H88 Cl Fe6 N6 Na O51'
_chemical_formula_weight 1886.70
_chemical_name_common Hexa-Iron(III)-inclusion-cluster
_chemical_name_systematic
;
  (Na(12-MC(Fe(III)N(COO)-3)2(my-O)3)(ClO4)14(H2O)
;
_space_group_IT_number 167
_symmetry_cell_setting trigonal
_symmetry_space_group_name_Hall '-R 3 2"c'
_symmetry_space_group_name_H-M 'R -3 c :H'
_atom_sites_solution_hydrogens geom
_atom_sites_solution_primary direct
_atom_sites_solution_secondary difmap
_cell_angle_alpha 90
_cell_angle_beta 90
_cell_angle_gamma 120
_cell_formula_units_Z 6
_cell_length_a 14.146(5)
_cell_length_b 14.146(5)
_cell_length_c 65.690(5)
_cell_measurement_reflns_used 25
_cell_measurement_temperature 200(8)
_cell_measurement_theta_max 16.4
_cell_measurement_theta_min 14
_cell_volume 11384(6)
_computing_cell_refinement 'ENRAF-Nonius CAD4-Argus'
_computing_data_collection 'ENRAF-Nonius CAD4-Argus'
_computing_data_reduction 'ENRAF-Nonius Maxus'
_computing_molecular_graphics 'Platon (Spek, 1998)'
_computing_publication_material 'Platon (Spek, 1998)'
_computing_structure_refinement 'SHELXL-97 (Sheldrick, 1997)'
_computing_structure_solution 'SHELXS-97 (Sheldrick, 1990)'
_diffrn_ambient_temperature 200(8)
_diffrn_measured_fraction_theta_full 0.293
_diffrn_measured_fraction_theta_max 0.293
_diffrn_measurement_device_type 'ENRAF-Nonius CAD4-Mach3'
_diffrn_measurement_method Omega-2theta-scans
_diffrn_radiation_monochromator graphite
_diffrn_radiation_source 'fine-focus sealed tube'
_diffrn_radiation_type 'Mo K\a'
_diffrn_radiation_wavelength 0.71069
_diffrn_reflns_av_R_equivalents 0.0392
_diffrn_reflns_av_sigmaI/netI 0.0329
_diffrn_reflns_limit_h_max 16
_diffrn_reflns_limit_h_min -16
_diffrn_reflns_limit_k_max 16
_diffrn_reflns_limit_k_min -16
_diffrn_reflns_limit_l_max 75
_diffrn_reflns_limit_l_min -75
_diffrn_reflns_number 11414
_diffrn_reflns_theta_full 23.91
_diffrn_reflns_theta_max 23.96
_diffrn_reflns_theta_min 2.07
_diffrn_standards_decay_% 0
_diffrn_standards_interval_time 60
_diffrn_standards_number 3
_exptl_absorpt_coefficient_mu 1.267
_exptl_absorpt_correction_T_max .83
_exptl_absorpt_correction_T_min .57
_exptl_absorpt_correction_type Psi-scans
_exptl_absorpt_process_details
;
 ENRAF-Nonius-CAD4-version of PSI and EAC programs after
 North, A.C.T., Phillips, D.C. & Mathews, F.S. (1968).
  Acta Cryst. A24, 351-359.
;
_exptl_crystal_colour red
_exptl_crystal_density_diffrn 1.653
_exptl_crystal_density_method 'not measured'
_exptl_crystal_description plate
_exptl_crystal_F_000 5856
_exptl_crystal_size_max .50
_exptl_crystal_size_mid .38
_exptl_crystal_size_min .15
_refine_diff_density_max 0.911
_refine_diff_density_min -0.546
_refine_diff_density_rms 0.092
_refine_ls_extinction_method none
_refine_ls_goodness_of_fit_ref 1.245
_refine_ls_hydrogen_treatment mixed
_refine_ls_matrix_type full
_refine_ls_number_parameters 189
_refine_ls_number_reflns 1981
_refine_ls_number_restraints 103
_refine_ls_restrained_S_all 1.226
_refine_ls_R_factor_all 0.0510
_refine_ls_R_factor_gt 0.0388
_refine_ls_shift/su_max 0.752
_refine_ls_shift/su_mean 0.073
_refine_ls_structure_factor_coef Fsqd
_refine_ls_weighting_details 'w=1/[\s^2^(Fo^2^)+(0.1000P)^2^+0.0000P] where P=(Fo^2^+2Fc^2^)/3'
_refine_ls_weighting_scheme calc
_refine_ls_wR_factor_gt 0.1349
_refine_ls_wR_factor_ref 0.1455
_reflns_number_gt 3197
_reflns_number_total 3954
_reflns_threshold_expression >2sigma(I)
_cod_data_source_file ic000108f_1.cif
_cod_data_source_block Hexa-Iron(III)-inclusion-cluster
_cod_depositor_comments
;
The following automatic conversions were performed:

'_refine_ls_weighting_scheme' value 'calc
w=1/[\s^2^(Fo^2^)+(0.1000P)^2^+0.0000P] where P=(Fo^2^+2Fc^2^)/3' was
changed to 'calc'. New tag '_refine_ls_weighting_details' was
created. The value of the new tag was set to
'w=1/[\s^2^(Fo^2^)+(0.1000P)^2^+0.0000P] where P=(Fo^2^+2Fc^2^)/3'.

Automatic conversion script
Id: cif_fix_values 3143 2015-03-26 13:38:13Z robertas 
;
_cod_original_sg_symbol_H-M 'R -3 c'
_cod_database_code 4321581

loop_
_symmetry_equiv_pos_as_xyz
x,y,z
-y,x-y,z
-x+y,-x,z
y,x,1/2-z
-x,-x+y,1/2-z
x-y,-y,1/2-z
-x,-y,-z
y,-x+y,-z
x-y,x,-z
-y,-x,1/2+z
x,x-y,1/2+z
-x+y,y,1/2+z
1/3+x,2/3+y,2/3+z
1/3-y,2/3+x-y,2/3+z
1/3-x+y,2/3-x,2/3+z
1/3+y,2/3+x,1/6-z
1/3-x,2/3-x+y,1/6-z
1/3+x-y,2/3-y,1/6-z
1/3-x,2/3-y,2/3-z
1/3+y,2/3-x+y,2/3-z
1/3+x-y,2/3+x,2/3-z
1/3-y,2/3-x,1/6+z
1/3+x,2/3+x-y,1/6+z
1/3-x+y,2/3+y,1/6+z
2/3+x,1/3+y,1/3+z
2/3-y,1/3+x-y,1/3+z
2/3-x+y,1/3-x,1/3+z
2/3+y,1/3+x,5/6-z
2/3-x,1/3-x+y,5/6-z
2/3+x-y,1/3-y,5/6-z
2/3-x,1/3-y,1/3-z
2/3+y,1/3-x+y,1/3-z
2/3+x-y,1/3+x,1/3-z
2/3-y,1/3-x,5/6+z
2/3+x,1/3+x-y,5/6+z
2/3-x+y,1/3+y,5/6+z

loop_
_atom_site_aniso_label
_atom_site_aniso_U_11
_atom_site_aniso_U_22
_atom_site_aniso_U_33
_atom_site_aniso_U_23
_atom_site_aniso_U_13
_atom_site_aniso_U_12
Fe 0.0151(1) 0.0157(1) 0.0143(2) -0.0020(1) -0.0004(1) 0.0084(1)
Na 0.0217(6) 0.0217(6) 0.0148(9) 0.0000 0.0000 0.0109(3)
O1 0.0154(5) 0.0254(6) 0.0169(7) -0.0059(5) -0.0021(5) 0.0102(4)
O2 0.0345(6) 0.0156(5) 0.0260(7) -0.0020(5) -0.0026(6) 0.0133(5)
O3 0.0190(5) 0.0201(6) 0.0180(7) -0.0030(5) 0.0001(5) 0.0103(4)
O4 0.0173(6) 0.0346(7) 0.0204(8) -0.0057(6) -0.0004(5) 0.0116(5)
O5 0.0209(6) 0.0513(9) 0.0257(8) -0.0035(7) 0.0069(6) 0.0108(6)
O6 0.0240(8) 0.0198(11) 0.0180(9) -0.0063(8) -0.0032(4) 0.0099(5)
N 0.0206(7) 0.0221(7) 0.0185(8) -0.0049(6) 0.0001(6) 0.0102(5)
C1 0.0133(7) 0.0182(8) 0.0229(11) -0.0006(7) 0.0001(8) 0.0043(6)
C2 0.0203(8) 0.0223(8) 0.0221(11) 0.0014(8) 0.0040(8) 0.0130(6)
C3 0.0164(14) 0.0145(13) 0.035(2) -0.0108(13) 0.0013(14) 0.0075(11)
C4 0.0203(8) 0.0520(12) 0.0221(11) -0.0186(10) -0.0052(8) 0.0148(8)
C5 0.0773(15) 0.0231(10) 0.0331(13) -0.0036(9) 0.0051(12) 0.0210(10)
C6 0.0227(8) 0.0341(9) 0.0164(10) -0.0024(8) 0.0029(8) 0.0166(7)
C7 0.0605(13) 0.0212(9) 0.073(2) -0.0032(11) -0.0137(14) 0.0238(8)
C3' 0.056(3) 0.0191(19) 0.038(3) -0.0046(18) -0.007(3) 0.0155(19)
Cl 0.0252(4) 0.0253(4) 0.0525(9) 0.0000 0.0000 0.0126(2)
O7 0.0447(19) 0.0341(15) 0.115(4) -0.0239(18) 0.006(2) 0.0129(15)
O8 0.121(4) 0.121(4) 0.054(3) 0.0000 0.0000 0.0606(19)
O9 0.0421(15) 0.0497(16) 0.062(2) -0.0040(15) -0.0005(15) 0.0204(12)
O10 0.0610(13) 0.0610(13) 0.0433(19) 0.0000 0.0000 0.0305(7)
O11 0.1101(13) 0.0427(9) 0.0508(12) -0.0134(8) -0.0373(10) 0.0442(8)
O9' 0.045(3) 0.037(2) 0.072(4) -0.009(3) -0.022(3) 0.013(2)

loop_
_atom_site_label
_atom_site_type_symbol
_atom_site_thermal_displace_type
_atom_site_fract_x
_atom_site_fract_y
_atom_site_fract_z
_atom_site_occupancy
_atom_site_U_iso_or_equiv
Fe Fe Uani 1.181843(19) -0.05964(2) 0.225415(4) 1.000 0.0147(1)
Na Na Uani 1.000000 0.000000 0.250000 1.000 0.0194(4)
O1 O Uani 1.01721(10) -0.11963(11) 0.22478(2) 1.000 0.0192(3)
O2 O Uani 1.16517(12) -0.20406(10) 0.23666(2) 1.000 0.0250(3)
O3 O Uani 1.32836(10) -0.01582(10) 0.21384(2) 1.000 0.0188(3)
O4 O Uani 0.86883(10) -0.19320(12) 0.20553(2) 1.000 0.0247(4)
O5 O Uani 1.41836(12) 0.00567(14) 0.18491(2) 1.000 0.0359(4)
O6 O Uani 1.20644(14) 0.000000 0.250000 1.000 0.0211(5)
N N Uani 1.13339(12) -0.16435(14) 0.19778(3) 1.000 0.0206(4)
C1 C Uani 0.96693(15) -0.16251(16) 0.20844(3) 1.000 0.0197(5)
C2 C Uani 1.33336(15) -0.03370(15) 0.19443(3) 1.000 0.0205(5)
C3 C Uani 1.1762(3) -0.2734(3) 0.22032(6) 0.553(4) 0.0221(9)
C4 C Uani 1.03048(17) -0.1737(2) 0.19072(3) 1.000 0.0329(6)
C5 C Uani 1.1170(3) -0.2720(2) 0.20348(4) 1.000 0.0463(7)
C6 C Uani 1.22606(15) -0.10658(17) 0.18357(3) 1.000 0.0233(5)
C7 C Uani 1.1325(2) -0.38754(19) 0.23028(5) 1.000 0.0501(8)
C3' C Uani 1.1054(5) -0.2990(4) 0.22521(9) 0.447(4) 0.0392(15)
Cl Cl Uani 1.333333 -0.333333 0.166667 1.000 0.0343(4)
O7 O Uani 1.3706(3) -0.2271(3) 0.17578(7) 0.500 0.0676(16)
O8 O Uani 1.333300 -0.333300 0.18748(11) 0.501 0.099(2)
O9 O Uani 1.6025(2) 0.1511(3) 0.20562(5) 0.620(4) 0.0524(10)
O10 O Uani 1.000000 0.000000 0.15430(5) 0.999 0.0551(9)
O11 O Uani 1.25059(18) -0.20346(16) 0.27254(3) 1.000 0.0652(7)
O9' O Uani 1.6359(4) 0.1442(4) 0.19613(9) 0.380(4) 0.0547(18)
H4A H Uiso 0.986400 -0.244000 0.184200 1.000 0.0390
H4B H Uiso 1.046000 -0.117300 0.180700 1.000 0.0390
H3 H Uiso 1.253200 -0.242700 0.216600 0.553(4) 0.0270
H5B H Uiso 1.136300 -0.301600 0.191900 1.000 0.0560
H6A H Uiso 1.210600 -0.062400 0.174400 1.000 0.0280
H6B H Uiso 1.233400 -0.159900 0.175500 1.000 0.0280
H7A H Uiso 1.179200 -0.381900 0.241400 1.000 0.0750
H7B H Uiso 1.131500 -0.437800 0.220300 1.000 0.0750
H7C H Uiso 1.059900 -0.413400 0.235300 1.000 0.0750
H5A H Uiso 1.040000 -0.320300 0.206200 1.000 0.0560
H3' H Uiso 1.028400 -0.328100 0.228700 0.447(4) 0.0470

loop_
_atom_type_symbol
_atom_type_description
_atom_type_scat_dispersion_real
_atom_type_scat_dispersion_imag
_atom_type_scat_source
O O 0.0106 0.0060 'International Tables Vol C Tables 4.2.6.8 and 6.1.1.4'
Na Na 0.0362 0.0249 'International Tables Vol C Tables 4.2.6.8 and 6.1.1.4'
N N 0.0061 0.0033 'International Tables Vol C Tables 4.2.6.8 and 6.1.1.4'
Fe Fe 0.3463 0.8444 'International Tables Vol C Tables 4.2.6.8 and 6.1.1.4'
Cl Cl 0.1484 0.1585 'International Tables Vol C Tables 4.2.6.8 and 6.1.1.4'
H H 0.0000 0.0000 'International Tables Vol C Tables 4.2.6.8 and 6.1.1.4'
C C 0.0033 0.0016 'International Tables Vol C Tables 4.2.6.8 and 6.1.1.4'

loop_
_geom_angle_atom_site_label_1
_geom_angle_atom_site_label_2
_geom_angle_atom_site_label_3
_geom_angle
_geom_angle_site_symmetry_1
_geom_angle_site_symmetry_2
_geom_angle_site_symmetry_3
_geom_angle_publ_flag
O1 Fe O2 93.07(6) . . . yes
O1 Fe O3 156.06(6) . . . yes
O1 Fe O6 97.35(7) . . . yes
O1 Fe N 78.39(6) . . . yes
O1 Fe O4 86.10(7) . . 2_645 yes
O2 Fe O3 91.76(6) . . . yes
O2 Fe O6 92.46(4) . . . yes
O2 Fe N 77.82(6) . . . yes
O2 Fe O4 162.43(6) . . 2_645 yes
O3 Fe O6 105.85(7) . . . yes
O3 Fe N 79.75(6) . . . yes
O3 Fe O4 82.32(7) . . 2_645 yes
O6 Fe N 169.06(5) . . . yes
O4 Fe O6 105.06(5) 2_645 . . yes
O4 Fe N 84.84(7) 2_645 . . yes
O7 Cl O7 75.9(3) 2_635 . 33_435 yes
O7 Cl O7 75.8(2) 3_865 . 31_745 yes
O7 Cl O8 114.35(19) 3_865 . 31_745 yes
O7 Cl O7 75.8(3) 3_865 . 32_665 yes
O7 Cl O7 180.00 3_865 . 33_435 yes
O7 Cl O8 65.59(18) 31_745 . 31_745 yes
O7 Cl O7 104.1(3) 31_745 . 32_665 yes
O7 Cl O7 104.1(2) 31_745 . 33_435 yes
O7 Cl O8 65.60(18) 32_665 . 31_745 yes
O7 Cl O8 65.63(19) 33_435 . 31_745 yes
O7 Cl O7 104.2(3) 32_665 . 33_435 yes
O7 Cl O8 114.37(19) 33_435 . . yes
O7 Cl O7 104.1(3) 2_635 . 3_865 yes
O7 Cl O7 75.9(3) 2_635 . 31_745 yes
O7 Cl O8 65.59(18) . . . yes
O7 Cl O7 104.1(3) . . 2_635 yes
O7 Cl O7 104.1(2) . . 3_865 yes
O7 Cl O7 180.00 . . 31_745 yes
O7 Cl O8 114.41(18) . . 31_745 yes
O7 Cl O7 75.9(3) . . 32_665 yes
O7 Cl O7 75.9(2) . . 33_435 yes
O7 Cl O8 65.60(18) 2_635 . . yes
O7 Cl O8 65.65(19) 3_865 . . yes
O7 Cl O8 114.41(18) 31_745 . . yes
O8 Cl O8 180.00 . . 31_745 yes
O7 Cl O8 114.40(18) 32_665 . . yes
O7 Cl O8 114.40(18) 2_635 . 31_745 yes
O7 Cl O7 180.00 2_635 . 32_665 yes
O1 Na O1 79.80(6) 4_645 . 6_555 yes
O1 Na O1 145.83(5) 3_765 . 6_555 yes
O1 Na O1 79.80(5) 4_645 . 5_765 yes
O1 Na O1 79.80(5) . . 2_645 yes
O1 Na O1 79.80(5) . . 3_765 yes
O1 Na O1 145.83(5) . . 4_645 yes
O1 Na O1 85.27(5) . . 5_765 yes
O1 Na O1 127.55(6) . . 6_555 yes
O1 Na O1 79.80(5) 2_645 . 3_765 yes
O1 Na O1 127.55(5) 2_645 . 4_645 yes
O1 Na O1 145.83(6) 2_645 . 5_765 yes
O1 Na O1 85.27(5) 2_645 . 6_555 yes
O1 Na O1 85.27(5) 3_765 . 4_645 yes
O1 Na O1 127.55(5) 3_765 . 5_765 yes
O1 Na O1 79.80(5) 5_765 . 6_555 yes
Na O1 C1 132.50(15) . . . yes
Fe O1 Na 100.63(5) . . . yes
Fe O1 C1 117.93(14) . . . yes
Fe O2 C3 112.85(16) . . . yes
Fe O2 C3' 118.2(3) . . . yes
Fe O3 C2 117.38(14) . . . yes
Fe O4 C1 128.24(13) 3_765 . . yes
Fe O6 Fe 175.23(13) . . 6_555 yes
Cl O7 O8 54.6(3) . . . yes
Cl O8 O7 59.8(3) . . . yes
C5 N C6 111.7(2) . . . yes
C4 N C6 114.53(18) . . . yes
Fe N C4 106.21(13) . . . yes
Fe N C5 108.58(15) . . . yes
Fe N C6 104.74(12) . . . yes
C4 N C5 110.6(2) . . . yes
O1 C1 C4 118.6(2) . . . yes
O4 C1 C4 117.29(18) . . . yes
O1 C1 O4 124.1(2) . . . yes
O5 C2 C6 119.53(18) . . . yes
O3 C2 O5 123.33(19) . . . yes
O3 C2 C6 117.14(18) . . . yes
O2 C3 C5 107.2(3) . . . yes
C5 C3 C7 114.8(3) . . . no
O2 C3 C7 105.0(3) . . . yes
O2 C3' C7 113.2(5) . . . yes
C5 C3' C7 112.8(4) . . . no
O2 C3' C5 109.8(4) . . . yes
N C4 C1 110.99(17) . . . yes
N C5 C3' 117.2(3) . . . yes
N C5 C3 115.6(2) . . . yes
N C6 C2 112.78(17) . . . yes
O2 C3 H3 109.95 . . . no
C5 C3 H3 109.77 . . . no
C7 C3 H3 109.97 . . . no
C7 C3' H3' 106.75 . . . no
O2 C3' H3' 106.82 . . . no
C5 C3' H3' 107.07 . . . no
N C4 H4A 109.37 . . . no
C1 C4 H4B 109.55 . . . no
N C4 H4B 109.46 . . . no
C1 C4 H4A 109.45 . . . no
H4A C4 H4B 107.96 . . . no
N C5 H5B 108.33 . . . no
C3 C5 H5A 108.35 . . . no
H5A C5 H5B 107.42 . . . no
C3' C5 H5A 72.36 . . . no
C3 C5 H5B 108.37 . . . no
N C5 H5A 108.46 . . . no
C3' C5 H5B 132.04 . . . no
C2 C6 H6A 108.98 . . . no
C2 C6 H6B 108.99 . . . no
N C6 H6B 109.00 . . . no
N C6 H6A 108.99 . . . no
H6A C6 H6B 107.98 . . . no
C3 C7 H7B 109.38 . . . no
C3 C7 H7A 109.49 . . . no
H7A C7 H7C 109.30 . . . no
C3' C7 H7A 123.00 . . . no
H7B C7 H7C 109.56 . . . no
C3' C7 H7B 122.92 . . . no
C3' C7 H7C 74.13 . . . no
C3 C7 H7C 109.53 . . . no
H7A C7 H7B 109.56 . . . no

loop_
_geom_bond_atom_site_label_1
_geom_bond_atom_site_label_2
_geom_bond_distance
_geom_bond_site_symmetry_1
_geom_bond_site_symmetry_2
_geom_bond_publ_flag
Fe O1 2.0419(18) . . yes
Fe O2 2.0720(15) . . yes
Fe O3 1.9933(17) . . yes
Fe O6 1.7741(7) . . yes
Fe N 2.224(2) . . yes
Fe O4 2.1019(19) . 2_645 yes
Cl O8 1.367(7) . 31_745 yes
Cl O7 1.450(4) . . yes
Cl O8 1.367(7) . . yes
Na O1 2.4657(16) . . yes
O1 C1 1.263(2) . . yes
O2 C3 1.514(4) . . yes
O2 C3' 1.396(5) . . yes
O3 C2 1.309(2) . . yes
O4 C1 1.244(3) . . yes
O5 C2 1.215(3) . . yes
O7 O8 1.528(5) . . yes
N C4 1.469(3) . . yes
N C6 1.479(3) . . yes
N C5 1.470(3) . . yes
C1 C4 1.527(3) . . no
C2 C6 1.520(3) . . no
C3 C5 1.394(5) . . no
C3 C7 1.555(5) . . no
C3' C7 1.519(7) . . no
C3' C5 1.466(6) . . no
C3 H3 0.9807 . . no
C3' H3' 0.9798 . . no
C4 H4B 0.9710 . . no
C4 H4A 0.9701 . . no
C5 H5B 0.9710 . . no
C5 H5A 0.9700 . . no
C6 H6A 0.9685 . . no
C6 H6B 0.9690 . . no
C7 H7B 0.9620 . . no
C7 H7C 0.9600 . . no
C7 H7A 0.9611 . . no

loop_
_geom_contact_atom_site_label_1
_geom_contact_atom_site_label_2
_geom_contact_distance
_geom_contact_site_symmetry_1
_geom_contact_site_symmetry_2
_geom_contact_publ_flag
Fe O11 3.790(3) . 6_555 no
O1 O1 3.163(3) . 2_645 no
O1 O1 3.163(3) . 3_765 no
O1 O6 3.221(3) . 3_765 no
O1 O6 3.221(3) . 3_765 no
O2 O11 2.647(3) . . no
O3 O11 2.841(3) . 6_555 no
O5 O9' 2.797(6) . . no
O5 C4 3.169(3) . 32_665 no
O5 O9 2.740(4) . . no
O5 O7 3.071(4) . . no
O5 C6 3.082(3) . 32_665 no
O6 O1 3.221(2) . 5_765 no
O6 O1 3.221(2) . 2_645 no
O7 C2 3.272(5) . . no
O7 O5 3.071(4) . . no
O7 C6 3.292(5) . . no
O9 O5 2.740(4) . . no
O9 O10 2.860(4) . 33_545 no
O9 O10 2.860(4) . 31_755 no
O9 O10 2.860(4) . 32_665 no
O9 O11 2.928(5) . 6_555 no
O9 O11 2.777(4) . 4_745 no
O9' O11 2.871(6) . 4_745 no
O9' O10 2.728(6) . 32_665 no
O9' O10 2.728(6) . 31_755 no
O9' O10 2.728(6) . 33_545 no
O9' O5 2.797(6) . . no
O10 O9 2.860(4) . 31_755 no
O10 O9' 2.728(8) . 33_435 no
O10 O9 2.860(5) . . no
O10 O9' 2.728(6) . 31_755 no
O10 O9 2.860(5) . 32_565 no
O10 O9' 2.728(7) . . no
O11 O9 2.928(6) . . no
O11 O9 2.777(3) . . no
O11 O3 2.841(3) . 6_555 no
O11 O9' 2.871(6) . . no
O11 O2 2.647(3) . . no
O11 Fe 3.790(3) . 6_555 no
O3 H7B 2.7061 . 3_865 no
O3 H3 2.8375 . . no
O4 H6A 2.7882 . 3_765 no
O4 H4B 2.8547 . 3_765 no
O5 H6A 2.8969 . 32_665 no
O5 H6B 2.5983 . 32_665 no
O5 H4A 2.7086 . 32_665 no
O7 H5B 2.8700 . 32_665 no
O7 H6B 2.4771 . 32_665 no
O7 H5B 2.5749 . 3_865 no
O7 H6B 2.5526 . . no
O9' H6A 2.6547 . 32_665 no
O9' H5A 2.7148 . 3_865 no
O10 H4B 2.6952 . 2_645 no
O10 H4B 2.6952 . . no
O10 H4B 2.6952 . 3_765 no
C1 C3' 3.544(7) . . no
C2 O7 3.272(5) . . no
C2 C3 3.434(4) . . no
C3 C2 3.434(4) . . no
C3' C1 3.544(7) . . no
C4 O5 3.169(3) . 33_435 no
C6 O5 3.082(3) . 33_435 no
C6 O7 3.292(5) . . no
C1 H5A 2.8947 . . no
C2 H7B 2.9331 . 3_865 no
C2 H3 2.9657 . . no
C6 H3 3.0499 . . no
C7 H3 2.9201 . 2_635 no
H3 H7B 2.2110 . 3_865 no
H3 C7 2.9201 . 3_865 no
H3 O3 2.8375 . . no
H3 C2 2.9657 . . no
H3 C6 3.0499 . . no
H4A H5A 2.1556 . . no
H4A O5 2.7086 . 33_435 no
H4B H6A 2.0947 . . no
H4B O4 2.8547 . 2_645 no
H4B O10 2.6952 . . no
H4B O10 2.6952 . 3_765 no
H4B O10 2.6952 . 2_645 no
H5A C1 2.8947 . . no
H5A O9' 2.7148 . 2_635 no
H5A H4A 2.1556 . . no
H5A H7C 2.4163 . . no
H5B H6B 2.0765 . . no
H5B O7 2.5749 . 2_635 no
H5B O7 2.8706 . 33_435 no
H6A H4B 2.0947 . . no
H6A O9' 2.6547 . 33_435 no
H6A O5 2.8969 . 33_435 no
H6A O4 2.7882 . 2_645 no
H6B H5B 2.0765 . . no
H6B O7 2.5526 . . no
H6B O7 2.4778 . 33_435 no
H6B O5 2.5983 . 33_435 no
H7B O3 2.7061 . 2_635 no
H7B H3 2.2110 . 2_635 no
H7B C2 2.9331 . 2_635 no
H7C H7C 2.4257 . 5_765 no
H7C H5A 2.4163 . . no

loop_
_geom_hbond_atom_site_label_D
_geom_hbond_atom_site_label_H
_geom_hbond_atom_site_label_A
_geom_hbond_distance_DH
_geom_hbond_distance_HA
_geom_hbond_distance_DA
_geom_hbond_angle_DHA
_geom_hbond_site_symmetry_A
_geom_hbond_publ_flag
C5 H5B O7 0.9710 2.5749 3.465(6) 152.42 2_635 yes
C6 H6B O7 0.9690 2.5526 3.292(5) 133.10 . yes
C6 H6B O5 0.9690 2.5983 3.082(3) 111.02 33_435 yes
C6 H6B O7 0.9690 2.4778 3.443(5) 174.30 33_435 yes

loop_
_geom_torsion_atom_site_label_1
_geom_torsion_atom_site_label_2
_geom_torsion_atom_site_label_3
_geom_torsion_atom_site_label_4
_geom_torsion
_geom_torsion_site_symmetry_1
_geom_torsion_site_symmetry_2
_geom_torsion_site_symmetry_3
_geom_torsion_site_symmetry_4
_geom_torsion_publ_flag
O2 Fe O1 Na 115.70(5) . . . . no
O2 Fe O1 C1 -92.94(14) . . . . no
O3 Fe O1 Na -142.96(11) . . . . no
O3 Fe O1 C1 8.4(2) . . . . no
O6 Fe O1 Na 22.82(5) . . . . no
O6 Fe O1 C1 174.18(14) . . . . no
N Fe O1 Na -167.40(7) . . . . no
N Fe O1 C1 -16.04(14) . . . . no
O4 Fe O1 Na -81.88(6) 2_645 . . . no
O4 Fe O1 C1 69.48(14) 2_645 . . . no
O1 Fe O2 C3 100.1(2) . . . . no
O3 Fe O2 C3 -56.5(2) . . . . no
O6 Fe O2 C3 -162.4(2) . . . . no
N Fe O2 C3 22.7(2) . . . . no
O1 Fe O3 C2 -3.0(2) . . . . no
O2 Fe O3 C2 98.63(13) . . . . no
O6 Fe O3 C2 -168.31(12) . . . . no
N Fe O3 C2 21.34(13) . . . . no
O4 Fe O3 C2 -64.76(13) 2_645 . . . no
O1 Fe N C4 23.83(13) . . . . no
O1 Fe N C5 -95.1(2) . . . . no
O1 Fe N C6 145.40(14) . . . . no
O2 Fe N C4 119.59(14) . . . . no
O2 Fe N C5 0.7(2) . . . . no
O2 Fe N C6 -118.85(14) . . . . no
O3 Fe N C4 -146.35(14) . . . . no
O3 Fe N C5 94.7(2) . . . . no
O3 Fe N C6 -24.78(13) . . . . no
O4 Fe N C4 -63.24(14) 2_645 . . . no
O4 Fe N C5 177.8(2) 2_645 . . . no
O4 Fe N C6 58.33(14) 2_645 . . . no
O1 Fe O4 C1 59.4(2) . . 2_645 2_645 no
O3 Fe O4 C1 -141.6(2) . . 2_645 2_645 no
N Fe O4 C1 138.1(2) . . 2_645 2_645 no
O7 Cl O7 O8 54.4(2) 2_635 . . . no
O7 Cl O7 O8 -54.5(2) 3_865 . . . no
O7 Cl O7 O8 -125.6(2) 32_665 . . . no
O7 Cl O7 O8 125.6(2) 33_435 . . . no
O7 Cl O8 O7 -120.0(3) 2_635 . . . no
O7 Cl O8 O7 120.0(3) 3_865 . . . no
O7 Cl O8 O7 180.0(6) 31_745 . . . no
O7 Cl O8 O7 60.0(3) 32_665 . . . no
O7 Cl O8 O7 -60.0(3) 33_435 . . . no
O1 Na O1 C1 -160.04(16) 6_555 . . . no
O1 Na O1 Fe -152.37(7) 4_645 . . . no
O1 Na O1 Fe -88.37(6) 5_765 . . . no
O1 Na O1 Fe -15.10(8) 6_555 . . . no
O1 Na O1 C1 -84.17(17) 2_645 . . . no
O1 Na O1 C1 -2.83(17) 3_765 . . . no
O1 Na O1 Fe 60.77(6) 2_645 . . . no
O1 Na O1 Fe 142.11(6) 3_765 . . . no
O1 Na O1 C1 126.69(17) 5_765 . . . no
O1 Na O1 C1 62.69(19) 4_645 . . . no
Fe O1 C1 C4 4.0(2) . . . . no
Fe O1 C1 O4 -173.41(15) . . . . no
Na O1 C1 O4 -33.1(3) . . . . no
Na O1 C1 C4 144.27(16) . . . . no
Fe O2 C3 C5 -43.4(3) . . . . no
Fe O2 C3 C7 -165.9(2) . . . . no
Fe O3 C2 C6 -12.3(2) . . . . no
Fe O3 C2 O5 166.90(17) . . . . no
Fe O4 C1 O1 1.6(3) 3_765 . . . no
Fe O4 C1 C4 -175.87(14) 3_765 . . . no
C4 N C5 C3 -142.8(3) . . . . no
C5 N C4 C1 89.4(2) . . . . no
C6 N C5 C3 88.3(3) . . . . no
Fe N C4 C1 -28.2(2) . . . . no
C4 N C6 C2 141.53(19) . . . . no
C5 N C6 C2 -91.8(2) . . . . no
Fe N C6 C2 25.6(2) . . . . no
Fe N C5 C3 -26.7(4) . . . . no
C6 N C4 C1 -143.26(18) . . . . no
C6 N C5 H5A -149.77 . . . . no
C4 N C5 H5B 95.36 . . . . no
C6 N C4 H4B -22.21 . . . . no
Fe N C5 H5A 95.20 . . . . no
C4 N C5 H5A -20.94 . . . . no
Fe N C4 H4A -149.04 . . . . no
Fe N C4 H4B 92.87 . . . . no
C5 N C4 H4A -31.43 . . . . no
C5 N C4 H4B -149.52 . . . . no
C6 N C5 H5B -33.47 . . . . no
Fe N C6 H6A -95.58 . . . . no
Fe N C5 H5B -148.50 . . . . no
Fe N C6 H6B 146.78 . . . . no
C4 N C6 H6A 20.35 . . . . no
C4 N C6 H6B -97.28 . . . . no
C5 N C6 H6A 147.05 . . . . no
C6 N C4 H4A 95.88 . . . . no
C5 N C6 H6B 29.42 . . . . no
O1 C1 C4 N 18.4(3) . . . . no
O4 C1 C4 N -163.98(18) . . . . no
O3 C2 C6 N -11.6(3) . . . . no
O5 C2 C6 N 169.10(19) . . . . no
C7 C3 C5 N 161.5(3) . . . . no
O2 C3 C5 N 45.4(4) . . . . no
